data_4086015
loop_
_publ_author_name
'Robbins, Leanna K.'
'Lilly, Cassandra P.'
'Smeltz, Jessica L.'
'Boyle, Paul D.'
'Ison, Elon A.'

_publ_section_title
;
 Synthesis and Reactivity of Oxorhenium(V) Methyl, Benzyl, and Phenyl
 Complexes with CO: Implications for a Unique Mechanism for Migratory
 Insertion
;
_journal_issue 13
_journal_name_full Organometallics
_journal_page_first 3152
_journal_paper_doi 10.1021/acs.organomet.5b00177
_journal_volume 34
_journal_year 2015
_chemical_formula_sum 'C24 H18 F10 N3 O Re'
_chemical_formula_weight 740.61
_chemical_name_systematic
; 
 ? 
;
_space_group_IT_number 14
_symmetry_cell_setting monoclinic
_symmetry_space_group_name_Hall '-P 2ybc'
_symmetry_space_group_name_H-M 'P 1 21/c 1'
_atom_sites_solution_hydrogens geom
_atom_sites_solution_primary direct
_atom_sites_solution_secondary difmap
_audit_creation_method SHELXL-97
_cell_angle_alpha 90.00
_cell_angle_beta 98.19(3)
_cell_angle_gamma 90.00
_cell_formula_units_Z 4
_cell_length_a 12.498(7)
_cell_length_b 13.021(4)
_cell_length_c 14.735(5)
_cell_measurement_reflns_used 9931
_cell_measurement_temperature 110
_cell_measurement_theta_max 33.35
_cell_measurement_theta_min 2.54
_cell_volume 2373.5(17)
_computing_cell_refinement SAINT
_computing_data_collection Apex2
_computing_data_reduction SAINT
_computing_molecular_graphics NRCVAX
_computing_publication_material cif2tables.py
_computing_structure_refinement XL
_computing_structure_solution XS
_diffrn_ambient_temperature 110
_diffrn_measured_fraction_theta_full 0.999
_diffrn_measured_fraction_theta_max 0.837
_diffrn_measurement_device_type 'Bruker-Nonius Kappa Axis X8 Apex2'
_diffrn_measurement_method 'omega and phi scans'
_diffrn_radiation_monochromator graphite
_diffrn_radiation_source 'fine-focus sealed tube'
_diffrn_radiation_type MoK\a
_diffrn_radiation_wavelength 0.71073
_diffrn_reflns_av_R_equivalents 0.0352
_diffrn_reflns_av_sigmaI/netI 0.0453
_diffrn_reflns_limit_h_max 22
_diffrn_reflns_limit_h_min -21
_diffrn_reflns_limit_k_max 23
_diffrn_reflns_limit_k_min -18
_diffrn_reflns_limit_l_max 25
_diffrn_reflns_limit_l_min -19
_diffrn_reflns_number 69057
_diffrn_reflns_theta_full 37.11
_diffrn_reflns_theta_max 42.83
_diffrn_reflns_theta_min 2.10
_exptl_absorpt_coefficient_mu 5.223
_exptl_absorpt_correction_T_max 0.5434
_exptl_absorpt_correction_T_min 0.2824
_exptl_absorpt_correction_type multi-scan
_exptl_absorpt_process_details SADABS
_exptl_crystal_colour blue
_exptl_crystal_density_diffrn 2.073
_exptl_crystal_density_method 'not measured'
_exptl_crystal_description prism
_exptl_crystal_F_000 1424
_exptl_crystal_size_max 0.32
_exptl_crystal_size_mid 0.25
_exptl_crystal_size_min 0.13
_refine_diff_density_max 3.213
_refine_diff_density_min -3.940
_refine_diff_density_rms 0.165
_refine_ls_extinction_method none
_refine_ls_goodness_of_fit_ref 1.029
_refine_ls_hydrogen_treatment constr
_refine_ls_matrix_type full
_refine_ls_number_parameters 380
_refine_ls_number_reflns 14575
_refine_ls_number_restraints 0
_refine_ls_restrained_S_all 1.029
_refine_ls_R_factor_all 0.0621
_refine_ls_R_factor_gt 0.0387
_refine_ls_shift/su_max 0.004
_refine_ls_shift/su_mean 0.000
_refine_ls_structure_factor_coef Fsqd
_refine_ls_weighting_details 'calc w=1/[\s^2^(Fo^2^)+(0.0152P)^2^+4.4146P] where P=(Fo^2^+2Fc^2^)/3'
_refine_ls_weighting_scheme calc
_refine_ls_wR_factor_gt 0.0606
_refine_ls_wR_factor_ref 0.0660
_reflns_number_gt 10958
_reflns_number_total 14575
_reflns_threshold_expression >2sigma(I)
_cod_data_source_file om5b00177_si_003.cif
_cod_data_source_block x12114
_cod_depositor_comments 'Adding full bibliography for 4086014--4086016.cif.'
_cod_original_cell_volume 2373.5(18)
_cod_original_sg_symbol_H-M 'P 21/c'
_cod_database_code 4086015

loop_
_symmetry_equiv_pos_as_xyz
'x, y, z'
'-x, y+1/2, -z+1/2'
'-x, -y, -z'
'x, -y-1/2, z-1/2'

loop_
_atom_site_label
_atom_site_type_symbol
_atom_site_fract_x
_atom_site_fract_y
_atom_site_fract_z
_atom_site_U_iso_or_equiv
_atom_site_adp_type
_atom_site_occupancy
_atom_site_symmetry_multiplicity
_atom_site_calc_flag
_atom_site_refinement_flags
_atom_site_disorder_assembly
_atom_site_disorder_group
Re1 Re 0.171982(7) 0.539060(7) 0.377541(6) 0.01720(2) Uani 1 1 d . . .
O1 O 0.14156(17) 0.62911(15) 0.45222(13) 0.0329(4) Uani 1 1 d . A .
C1 C 0.14861(16) 0.63142(16) 0.25496(15) 0.0171(4) Uani 1 1 d . A .
H1A H 0.1540 0.5851 0.2025 0.021 Uiso 1 1 calc R . .
H1B H 0.0735 0.6575 0.2475 0.021 Uiso 1 1 calc R . .
C2 C 0.22184(16) 0.72236(16) 0.24575(16) 0.0181(4) Uani 1 1 d . . .
C3 C 0.26051(18) 0.78500(18) 0.32026(17) 0.0222(4) Uani 1 1 d . A .
H3 H 0.2413 0.7702 0.3790 0.027 Uiso 1 1 calc R . .
C4 C 0.32688(19) 0.86877(19) 0.3095(2) 0.0283(5) Uani 1 1 d . . .
H4 H 0.3530 0.9102 0.3610 0.034 Uiso 1 1 calc R A .
C5 C 0.3548(2) 0.8919(2) 0.2245(2) 0.0301(5) Uani 1 1 d . A .
H5 H 0.4002 0.9489 0.2174 0.036 Uiso 1 1 calc R . .
C6 C 0.3162(2) 0.8312(2) 0.1494(2) 0.0293(5) Uani 1 1 d . . .
H6 H 0.3351 0.8466 0.0908 0.035 Uiso 1 1 calc R A .
C7 C 0.24975(18) 0.74779(18) 0.16032(17) 0.0228(4) Uani 1 1 d . A .
H7 H 0.2228 0.7073 0.1084 0.027 Uiso 1 1 calc R . .
N1 N 0.05855(16) 0.44533(15) 0.32123(15) 0.0243(4) Uani 1 1 d . A .
N2 N 0.20573(17) 0.40376(15) 0.46461(13) 0.0227(4) Uani 0.522(4) 1 d P A 1
N2' N 0.20573(17) 0.40376(15) 0.46461(13) 0.0227(4) Uani 0.478(4) 1 d P A 2
N3 N 0.32109(15) 0.50713(15) 0.35968(14) 0.0202(4) Uani 1 1 d . A .
C8 C -0.00191(18) 0.45230(18) 0.23311(18) 0.0238(5) Uani 1 1 d . . .
C9 C -0.08521(18) 0.52286(19) 0.2119(2) 0.0278(5) Uani 1 1 d . A .
C10 C -0.1430(2) 0.5310(2) 0.1253(2) 0.0341(6) Uani 1 1 d . . .
C11 C -0.1195(2) 0.4684(2) 0.0563(2) 0.0332(6) Uani 1 1 d . A .
C12 C -0.0382(2) 0.3971(2) 0.07429(19) 0.0294(5) Uani 1 1 d . . .
C13 C 0.01912(19) 0.38959(18) 0.16123(19) 0.0254(5) Uani 1 1 d . A .
F9 F -0.11101(13) 0.58636(13) 0.27730(13) 0.0384(4) Uani 1 1 d . . .
F10 F -0.22331(14) 0.59949(15) 0.10898(16) 0.0533(6) Uani 1 1 d . A .
F11 F -0.17417(16) 0.47704(16) -0.02850(14) 0.0492(5) Uani 1 1 d . . .
F12 F -0.01437(16) 0.33675(13) 0.00645(12) 0.0407(4) Uani 1 1 d . A .
F13 F 0.09919(13) 0.32022(12) 0.17539(12) 0.0326(3) Uani 1 1 d . . .
C14 C 0.0446(2) 0.3452(2) 0.3665(2) 0.0314(6) Uani 0.522(4) 1 d P A 1
H14A H -0.0036 0.3528 0.4139 0.038 Uiso 0.522(4) 1 calc PR A 1
H14B H 0.0130 0.2937 0.3209 0.038 Uiso 0.522(4) 1 calc PR A 1
C15 C 0.1519(4) 0.3143(4) 0.4077(3) 0.0221(9) Uani 0.522(4) 1 d P A 1
H15A H 0.1956 0.2952 0.3592 0.026 Uiso 0.522(4) 1 calc PR A 1
H15B H 0.1471 0.2537 0.4475 0.026 Uiso 0.522(4) 1 calc PR A 1
C16 C 0.1441(4) 0.4128(4) 0.5463(3) 0.0241(9) Uani 0.522(4) 1 d P A 1
H16A H 0.0669 0.4213 0.5244 0.036 Uiso 0.522(4) 1 calc PR A 1
H16B H 0.1706 0.4725 0.5834 0.036 Uiso 0.522(4) 1 calc PR A 1
H16C H 0.1553 0.3505 0.5838 0.036 Uiso 0.522(4) 1 calc PR A 1
C17 C 0.3158(3) 0.3941(4) 0.4916(3) 0.0206(9) Uani 0.522(4) 1 d P A 1
H17A H 0.3328 0.3236 0.5142 0.025 Uiso 0.522(4) 1 calc PR A 1
H17B H 0.3396 0.4428 0.5421 0.025 Uiso 0.522(4) 1 calc PR A 1
C18 C 0.37759(19) 0.4178(2) 0.40686(18) 0.0259(5) Uani 0.522(4) 1 d P A 1
H18A H 0.4544 0.4344 0.4281 0.031 Uiso 0.522(4) 1 calc PR A 1
H18B H 0.3742 0.3579 0.3652 0.031 Uiso 0.522(4) 1 calc PR A 1
C14' C 0.0446(2) 0.3452(2) 0.3665(2) 0.0314(6) Uani 0.478(4) 1 d P A 2
H14C H 0.0727 0.2890 0.3313 0.038 Uiso 0.478(4) 1 calc PR A 2
H14D H -0.0330 0.3324 0.3687 0.038 Uiso 0.478(4) 1 calc PR A 2
C15' C 0.1110(4) 0.3488(4) 0.4705(4) 0.0273(11) Uani 0.478(4) 1 d P A 2
H15C H 0.0676 0.3835 0.5127 0.033 Uiso 0.478(4) 1 calc PR A 2
H15D H 0.1283 0.2784 0.4935 0.033 Uiso 0.478(4) 1 calc PR A 2
C16' C 0.2623(4) 0.4334(4) 0.5619(3) 0.0239(10) Uani 0.478(4) 1 d P A 2
H16D H 0.3284 0.4722 0.5567 0.036 Uiso 0.478(4) 1 calc PR A 2
H16E H 0.2808 0.3710 0.5978 0.036 Uiso 0.478(4) 1 calc PR A 2
H16F H 0.2134 0.4758 0.5926 0.036 Uiso 0.478(4) 1 calc PR A 2
C17' C 0.2958(4) 0.3402(3) 0.4263(3) 0.0197(9) Uani 0.478(4) 1 d P A 2
H17C H 0.3286 0.2896 0.4722 0.024 Uiso 0.478(4) 1 calc PR A 2
H17D H 0.2658 0.3033 0.3696 0.024 Uiso 0.478(4) 1 calc PR A 2
C18' C 0.37759(19) 0.4178(2) 0.40686(18) 0.0259(5) Uani 0.478(4) 1 d P A 2
H18C H 0.4210 0.4403 0.4649 0.031 Uiso 0.478(4) 1 calc PR A 2
H18D H 0.4271 0.3870 0.3676 0.031 Uiso 0.478(4) 1 calc PR A 2
C19 C 0.37934(16) 0.54701(16) 0.29211(16) 0.0180(4) Uani 1 1 d . . .
C20 C 0.45522(17) 0.62480(18) 0.31199(16) 0.0205(4) Uani 1 1 d . A .
C21 C 0.51360(18) 0.66327(19) 0.24689(19) 0.0247(5) Uani 1 1 d . . .
C22 C 0.49745(19) 0.6242(2) 0.1591(2) 0.0296(5) Uani 1 1 d . A .
C23 C 0.4243(2) 0.5455(2) 0.13710(18) 0.0270(5) Uani 1 1 d . . .
C24 C 0.36740(18) 0.50746(18) 0.20372(17) 0.0214(4) Uani 1 1 d . A .
F20 F 0.47265(12) 0.66384(12) 0.39704(10) 0.0266(3) Uani 1 1 d . . .
F21 F 0.58610(12) 0.73858(13) 0.26848(12) 0.0345(4) Uani 1 1 d . A .
F22 F 0.55156(14) 0.66319(15) 0.09499(13) 0.0433(4) Uani 1 1 d . . .
F23 F 0.40912(15) 0.50669(15) 0.05245(12) 0.0410(4) Uani 1 1 d . A .
F24 F 0.29748(12) 0.43045(11) 0.18128(11) 0.0272(3) Uani 1 1 d . . .

loop_
_atom_site_aniso_label
_atom_site_aniso_U_11
_atom_site_aniso_U_22
_atom_site_aniso_U_33
_atom_site_aniso_U_23
_atom_site_aniso_U_13
_atom_site_aniso_U_12
Re1 0.01935(4) 0.01544(4) 0.01783(4) -0.00510(3) 0.00612(3) -0.00164(3)
O1 0.0499(12) 0.0252(9) 0.0271(9) -0.0087(7) 0.0170(8) 0.0019(8)
C1 0.0131(8) 0.0151(9) 0.0225(10) -0.0009(7) 0.0005(7) -0.0006(6)
C2 0.0131(8) 0.0151(9) 0.0257(10) -0.0025(8) 0.0013(7) 0.0008(7)
C3 0.0179(9) 0.0216(10) 0.0278(11) -0.0072(9) 0.0052(8) -0.0001(8)
C4 0.0207(10) 0.0216(11) 0.0432(15) -0.0144(10) 0.0066(10) -0.0060(8)
C5 0.0250(11) 0.0210(11) 0.0456(16) -0.0073(11) 0.0101(11) -0.0069(9)
C6 0.0293(12) 0.0240(12) 0.0359(14) -0.0014(10) 0.0092(10) -0.0064(9)
C7 0.0208(10) 0.0199(10) 0.0267(11) -0.0018(8) 0.0003(8) -0.0021(8)
N1 0.0199(8) 0.0202(10) 0.0337(11) -0.0026(8) 0.0075(8) -0.0054(7)
N2 0.0331(10) 0.0191(9) 0.0178(8) -0.0026(7) 0.0098(8) -0.0031(8)
N2' 0.0331(10) 0.0191(9) 0.0178(8) -0.0026(7) 0.0098(8) -0.0031(8)
N3 0.0159(7) 0.0204(9) 0.0235(9) 0.0045(7) 0.0001(7) -0.0015(6)
C8 0.0166(8) 0.0208(11) 0.0349(12) -0.0084(9) 0.0069(8) -0.0057(8)
C9 0.0161(9) 0.0214(11) 0.0460(15) -0.0138(10) 0.0051(9) -0.0031(8)
C10 0.0180(9) 0.0241(12) 0.0573(18) -0.0062(12) -0.0042(10) -0.0013(9)
C11 0.0282(12) 0.0295(13) 0.0400(15) -0.0045(12) -0.0020(10) -0.0100(10)
C12 0.0313(12) 0.0236(12) 0.0350(13) -0.0084(10) 0.0102(10) -0.0097(10)
C13 0.0227(10) 0.0161(10) 0.0388(13) -0.0053(9) 0.0090(9) -0.0033(8)
F9 0.0242(7) 0.0332(9) 0.0588(11) -0.0236(8) 0.0096(7) 0.0003(6)
F10 0.0270(8) 0.0407(11) 0.0852(15) -0.0152(10) -0.0162(9) 0.0107(8)
F11 0.0462(11) 0.0495(12) 0.0456(11) -0.0031(9) -0.0150(9) -0.0111(9)
F12 0.0547(11) 0.0332(9) 0.0368(9) -0.0146(7) 0.0159(8) -0.0099(8)
F13 0.0319(8) 0.0216(7) 0.0467(10) -0.0043(7) 0.0133(7) 0.0049(6)
C14 0.0270(12) 0.0259(12) 0.0413(15) 0.0025(11) 0.0045(11) -0.0122(10)
C15 0.026(2) 0.022(2) 0.0191(19) -0.0024(16) 0.0030(16) -0.0030(16)
C16 0.025(2) 0.031(2) 0.0178(19) -0.0025(17) 0.0088(16) 0.0002(17)
C17 0.0164(17) 0.026(2) 0.0183(18) 0.0017(16) 0.0001(14) 0.0026(15)
C18 0.0198(10) 0.0253(12) 0.0318(12) 0.0081(10) 0.0005(9) 0.0011(8)
C14' 0.0270(12) 0.0259(12) 0.0413(15) 0.0025(11) 0.0045(11) -0.0122(10)
C15' 0.026(2) 0.030(3) 0.027(3) 0.005(2) 0.0065(19) -0.011(2)
C16' 0.030(2) 0.027(2) 0.0152(19) -0.0045(17) 0.0046(17) -0.0039(19)
C17' 0.028(2) 0.0135(19) 0.019(2) -0.0025(15) 0.0081(17) -0.0005(16)
C18' 0.0198(10) 0.0253(12) 0.0318(12) 0.0081(10) 0.0005(9) 0.0011(8)
C19 0.0126(7) 0.0149(9) 0.0261(10) 0.0006(8) 0.0016(7) 0.0009(7)
C20 0.0147(8) 0.0194(10) 0.0262(11) 0.0007(8) -0.0010(7) 0.0006(7)
C21 0.0141(9) 0.0234(11) 0.0368(13) 0.0003(10) 0.0038(8) -0.0020(8)
C22 0.0187(10) 0.0302(13) 0.0428(15) 0.0021(11) 0.0139(10) 0.0036(9)
C23 0.0229(10) 0.0302(13) 0.0295(12) -0.0059(10) 0.0089(9) 0.0045(9)
C24 0.0161(9) 0.0190(10) 0.0291(11) -0.0043(9) 0.0031(8) 0.0021(7)
F20 0.0255(7) 0.0269(7) 0.0253(7) -0.0020(6) -0.0034(5) -0.0052(6)
F21 0.0228(7) 0.0322(8) 0.0485(10) 0.0030(7) 0.0055(7) -0.0110(6)
F22 0.0361(9) 0.0530(11) 0.0464(10) 0.0022(9) 0.0254(8) -0.0061(8)
F23 0.0430(10) 0.0519(11) 0.0313(9) -0.0165(8) 0.0165(7) -0.0018(8)
F24 0.0238(7) 0.0234(7) 0.0334(8) -0.0081(6) 0.0006(6) -0.0037(5)

loop_
_atom_type_symbol
_atom_type_description
_atom_type_scat_dispersion_real
_atom_type_scat_dispersion_imag
_atom_type_scat_source
C C 0.0033 0.0016 'International Tables Vol C Tables 4.2.6.8 and 6.1.1.4'
H H 0.0000 0.0000 'International Tables Vol C Tables 4.2.6.8 and 6.1.1.4'
F F 0.0171 0.0103 'International Tables Vol C Tables 4.2.6.8 and 6.1.1.4'
N N 0.0061 0.0033 'International Tables Vol C Tables 4.2.6.8 and 6.1.1.4'
O O 0.0106 0.0060 'International Tables Vol C Tables 4.2.6.8 and 6.1.1.4'
Re Re -1.0185 7.2310 'International Tables Vol C Tables 4.2.6.8 and 6.1.1.4'

loop_
_geom_angle_atom_site_label_1
_geom_angle_atom_site_label_2
_geom_angle_atom_site_label_3
_geom_angle
O1 Re1 N1 119.42(10)
O1 Re1 N3 122.73(10)
N1 Re1 N3 116.99(9)
O1 Re1 C1 98.19(9)
N1 Re1 C1 89.38(9)
N3 Re1 C1 91.36(8)
O1 Re1 N2 102.71(9)
N1 Re1 N2 79.30(9)
N3 Re1 N2 78.49(8)
C1 Re1 N2 159.06(8)
C2 C1 Re1 120.00(14)
C2 C1 H1A 107.3
Re1 C1 H1A 107.3
C2 C1 H1B 107.3
Re1 C1 H1B 107.3
H1A C1 H1B 106.9
C7 C2 C3 117.9(2)
C7 C2 C1 119.9(2)
C3 C2 C1 122.1(2)
C4 C3 C2 120.9(2)
C4 C3 H3 119.6
C2 C3 H3 119.6
C5 C4 C3 120.3(2)
C5 C4 H4 119.8
C3 C4 H4 119.8
C4 C5 C6 119.6(2)
C4 C5 H5 120.2
C6 C5 H5 120.2
C5 C6 C7 119.9(3)
C5 C6 H6 120.1
C7 C6 H6 120.1
C6 C7 C2 121.4(2)
C6 C7 H7 119.3
C2 C7 H7 119.3
C8 N1 C14 112.8(2)
C8 N1 Re1 127.57(16)
C14 N1 Re1 118.66(17)
C17 N2 C16 112.0(3)
C17 N2 C15 115.5(3)
C16 N2 C15 105.0(3)
C17 N2 Re1 110.1(2)
C16 N2 Re1 108.9(2)
C15 N2 Re1 105.0(2)
C19 N3 C18 111.11(18)
C19 N3 Re1 127.63(15)
C18 N3 Re1 120.09(15)
C9 C8 C13 115.7(2)
C9 C8 N1 122.4(2)
C13 C8 N1 121.9(2)
F9 C9 C10 118.0(2)
F9 C9 C8 119.6(2)
C10 C9 C8 122.4(2)
F10 C10 C11 119.8(3)
F10 C10 C9 119.9(3)
C11 C10 C9 120.3(3)
F11 C11 C10 120.6(3)
F11 C11 C12 120.1(3)
C10 C11 C12 119.3(3)
F12 C12 C11 119.3(3)
F12 C12 C13 120.7(3)
C11 C12 C13 119.9(2)
F13 C13 C12 118.0(2)
F13 C13 C8 119.6(2)
C12 C13 C8 122.4(2)
C15 C14 N1 105.8(3)
C15 C14 H14A 110.6
N1 C14 H14A 110.6
C15 C14 H14B 110.6
N1 C14 H14B 110.6
H14A C14 H14B 108.7
C14 C15 N2 109.0(3)
C14 C15 H15A 109.9
N2 C15 H15A 109.9
C14 C15 H15B 109.9
N2 C15 H15B 109.9
H15A C15 H15B 108.3
N2 C16 H16A 109.5
N2 C16 H16B 109.5
H16A C16 H16B 109.5
N2 C16 H16C 109.5
H16A C16 H16C 109.5
H16B C16 H16C 109.5
N2 C17 C18 109.4(3)
N2 C17 H17A 109.8
C18 C17 H17A 109.8
N2 C17 H17B 109.8
C18 C17 H17B 109.8
H17A C17 H17B 108.2
N3 C18 C17 105.6(2)
N3 C18 H18A 110.6
C17 C18 H18A 110.6
N3 C18 H18B 110.6
C17 C18 H18B 110.6
H18A C18 H18B 108.8
H15C C15' H15D 108.7
H16D C16' H16E 109.5
H16D C16' H16F 109.5
H16E C16' H16F 109.5
H17C C17' H17D 108.8
C24 C19 C20 116.5(2)
C24 C19 N3 121.8(2)
C20 C19 N3 121.6(2)
F20 C20 C21 118.7(2)
F20 C20 C19 119.2(2)
C21 C20 C19 122.0(2)
F21 C21 C22 119.7(2)
F21 C21 C20 120.4(2)
C22 C21 C20 119.8(2)
F22 C22 C21 120.1(2)
F22 C22 C23 120.0(3)
C21 C22 C23 119.9(2)
F23 C23 C22 120.1(2)
F23 C23 C24 120.6(2)
C22 C23 C24 119.3(2)
F24 C24 C23 118.4(2)
F24 C24 C19 119.2(2)
C23 C24 C19 122.4(2)

loop_
_geom_bond_atom_site_label_1
_geom_bond_atom_site_label_2
_geom_bond_distance
Re1 O1 1.6880(18)
Re1 N1 1.963(2)
Re1 N3 1.963(2)
Re1 C1 2.155(2)
Re1 N2 2.185(2)
C1 C2 1.515(3)
C1 H1A 0.9900
C1 H1B 0.9900
C2 C7 1.393(3)
C2 C3 1.397(3)
C3 C4 1.393(3)
C3 H3 0.9500
C4 C5 1.380(4)
C4 H4 0.9500
C5 C6 1.389(4)
C5 H5 0.9500
C6 C7 1.390(3)
C6 H6 0.9500
C7 H7 0.9500
N1 C8 1.409(3)
N1 C14 1.485(3)
N2 C17 1.382(5)
N2 C16 1.524(5)
N2 C15 1.534(5)
N3 C19 1.413(3)
N3 C18 1.482(3)
C8 C9 1.390(3)
C8 C13 1.392(3)
C9 F9 1.343(3)
C9 C10 1.378(4)
C10 F10 1.339(3)
C10 C11 1.367(4)
C11 F11 1.341(3)
C11 C12 1.374(4)
C12 F12 1.338(3)
C12 C13 1.379(4)
C13 F13 1.342(3)
C14 C15 1.448(5)
C14 H14A 0.9900
C14 H14B 0.9900
C15 H15A 0.9900
C15 H15B 0.9900
C16 H16A 0.9800
C16 H16B 0.9800
C16 H16C 0.9800
C17 C18 1.589(5)
C17 H17A 0.9900
C17 H17B 0.9900
C18 H18A 0.9900
C18 H18B 0.9900
C15' H15C 0.9900
C15' H15D 0.9900
C16' H16D 0.9800
C16' H16E 0.9800
C16' H16F 0.9800
C17' H17C 0.9900
C17' H17D 0.9900
C19 C24 1.389(3)
C19 C20 1.390(3)
C20 F20 1.341(3)
C20 C21 1.379(3)
C21 F21 1.342(3)
C21 C22 1.378(4)
C22 F22 1.338(3)
C22 C23 1.380(4)
C23 F23 1.334(3)
C23 C24 1.383(4)
C24 F24 1.340(3)

loop_
_geom_torsion_atom_site_label_1
_geom_torsion_atom_site_label_2
_geom_torsion_atom_site_label_3
_geom_torsion_atom_site_label_4
_geom_torsion
O1 Re1 C1 C2 65.10(18)
N1 Re1 C1 C2 -175.24(17)
N3 Re1 C1 C2 -58.25(17)
N2 Re1 C1 C2 -118.5(2)
Re1 C1 C2 C7 145.57(18)
Re1 C1 C2 C3 -36.6(3)
C7 C2 C3 C4 -1.4(3)
C1 C2 C3 C4 -179.3(2)
C2 C3 C4 C5 0.6(4)
C3 C4 C5 C6 0.2(4)
C4 C5 C6 C7 0.0(4)
C5 C6 C7 C2 -0.9(4)
C3 C2 C7 C6 1.6(3)
C1 C2 C7 C6 179.6(2)
O1 Re1 N1 C8 99.6(2)
N3 Re1 N1 C8 -90.6(2)
C1 Re1 N1 C8 0.6(2)
N2 Re1 N1 C8 -161.7(2)
O1 Re1 N1 C14 -92.2(2)
N3 Re1 N1 C14 77.5(2)
C1 Re1 N1 C14 168.71(19)
N2 Re1 N1 C14 6.42(18)
O1 Re1 N2 C17 -96.7(2)
N1 Re1 N2 C17 145.2(2)
N3 Re1 N2 C17 24.6(2)
C1 Re1 N2 C17 86.9(3)
O1 Re1 N2 C16 26.4(2)
N1 Re1 N2 C16 -91.6(2)
N3 Re1 N2 C16 147.7(2)
C1 Re1 N2 C16 -150.0(3)
O1 Re1 N2 C15 138.4(2)
N1 Re1 N2 C15 20.4(2)
N3 Re1 N2 C15 -100.2(2)
C1 Re1 N2 C15 -37.9(3)
O1 Re1 N3 C19 -95.2(2)
N1 Re1 N3 C19 95.4(2)
C1 Re1 N3 C19 5.5(2)
N2 Re1 N3 C19 167.0(2)
O1 Re1 N3 C18 98.3(2)
N1 Re1 N3 C18 -71.1(2)
C1 Re1 N3 C18 -161.07(18)
N2 Re1 N3 C18 0.48(18)
C14 N1 C8 C9 116.0(3)
Re1 N1 C8 C9 -75.3(3)
C14 N1 C8 C13 -64.9(3)
Re1 N1 C8 C13 103.8(3)
C13 C8 C9 F9 179.9(2)
N1 C8 C9 F9 -0.9(4)
C13 C8 C9 C10 -0.4(4)
N1 C8 C9 C10 178.7(2)
F9 C9 C10 F10 -1.2(4)
C8 C9 C10 F10 179.2(2)
F9 C9 C10 C11 179.7(2)
C8 C9 C10 C11 0.1(4)
F10 C10 C11 F11 2.0(4)
C9 C10 C11 F11 -178.9(3)
F10 C10 C11 C12 -178.8(3)
C9 C10 C11 C12 0.3(4)
F11 C11 C12 F12 0.1(4)
C10 C11 C12 F12 -179.1(2)
F11 C11 C12 C13 178.9(2)
C10 C11 C12 C13 -0.3(4)
F12 C12 C13 F13 0.0(4)
C11 C12 C13 F13 -178.8(2)
F12 C12 C13 C8 178.7(2)
C11 C12 C13 C8 0.0(4)
C9 C8 C13 F13 179.1(2)
N1 C8 C13 F13 -0.1(3)
C9 C8 C13 C12 0.4(4)
N1 C8 C13 C12 -178.8(2)
C8 N1 C14 C15 136.4(3)
Re1 N1 C14 C15 -33.5(3)
N1 C14 C15 N2 50.4(4)
C17 N2 C15 C14 -166.4(3)
C16 N2 C15 C14 69.7(4)
Re1 N2 C15 C14 -45.1(3)
C16 N2 C17 C18 -163.5(3)
C15 N2 C17 C18 76.4(4)
Re1 N2 C17 C18 -42.2(3)
C19 N3 C18 C17 170.0(2)
Re1 N3 C18 C17 -21.4(3)
N2 C17 C18 N3 41.2(4)
C18 N3 C19 C24 85.6(3)
Re1 N3 C19 C24 -81.9(3)
C18 N3 C19 C20 -91.4(3)
Re1 N3 C19 C20 101.1(2)
C24 C19 C20 F20 -178.00(19)
N3 C19 C20 F20 -0.8(3)
C24 C19 C20 C21 1.9(3)
N3 C19 C20 C21 179.1(2)
F20 C20 C21 F21 -0.2(3)
C19 C20 C21 F21 179.9(2)
F20 C20 C21 C22 179.8(2)
C19 C20 C21 C22 -0.1(4)
F21 C21 C22 F22 -1.9(4)
C20 C21 C22 F22 178.1(2)
F21 C21 C22 C23 178.9(2)
C20 C21 C22 C23 -1.1(4)
F22 C22 C23 F23 1.5(4)
C21 C22 C23 F23 -179.3(2)
F22 C22 C23 C24 -178.7(2)
C21 C22 C23 C24 0.5(4)
F23 C23 C24 F24 0.4(4)
C22 C23 C24 F24 -179.4(2)
F23 C23 C24 C19 -178.8(2)
C22 C23 C24 C19 1.4(4)
C20 C19 C24 F24 178.25(19)
N3 C19 C24 F24 1.1(3)
C20 C19 C24 C23 -2.6(3)
N3 C19 C24 C23 -179.7(2)
